data_7118343
loop_
_publ_author_name
'Lin, Chao-Yang'
'Ma, Peng-Ju'
'Sun, Zhao'
'Lu, Chong-Dao'
'Xu, Yan-Jun'

_publ_section_title
;
 Carbamoyl anion-initiated cascade reaction for stereoselective synthesis
 of substituted \a-hydroxy-\b-amino amides.
;
_journal_issue 5
_journal_name_full 'Chemical communications (Cambridge, England)'
_journal_page_first 912
_journal_page_last 915
_journal_paper_doi 10.1039/c5cc08118a
_journal_volume 52
_journal_year 2016
_chemical_absolute_configuration ad
_chemical_formula_moiety 'C24 H31 Br N2 O3 S'
_chemical_formula_sum 'C24 H31 Br N2 O3 S'
_chemical_formula_weight 507.48
_space_group_crystal_system orthorhombic
_space_group_IT_number 19
_space_group_name_Hall 'P 2ac 2ab'
_space_group_name_H-M_alt 'P 21 21 21'
_symmetry_space_group_name_Hall 'P 2ac 2ab'
_symmetry_space_group_name_H-M 'P 21 21 21'
_atom_sites_solution_hydrogens geom
_atom_sites_solution_primary direct
_audit_creation_date 2015-07-14
_audit_creation_method
;
Olex2 1.2
(compiled 2015.01.26 svn.r3150 for OlexSys, GUI svn.r4998)
;
_audit_update_record
;
2015-09-28 deposited with the CCDC.
2015-11-02 downloaded from the CCDC.
;
_cell_angle_alpha 90
_cell_angle_beta 90
_cell_angle_gamma 90
_cell_formula_units_Z 4
_cell_length_a 9.891(13)
_cell_length_b 16.14(2)
_cell_length_c 16.21(2)
_cell_measurement_reflns_used 1277
_cell_measurement_temperature 296(2)
_cell_measurement_theta_max 17.88
_cell_measurement_theta_min 2.41
_cell_volume 2588(6)
_computing_molecular_graphics 'Olex2 (Dolomanov et al., 2009)'
_computing_publication_material 'Olex2 (Dolomanov et al., 2009)'
_computing_structure_refinement 'ShelXL (Sheldrick, 2008)'
_computing_structure_solution 'ShelXT (Sheldrick, 2015)'
_diffrn_ambient_temperature 296.15
_diffrn_measured_fraction_theta_full 0.999
_diffrn_measured_fraction_theta_max 0.986
_diffrn_measurement_device_type 'CCD area detector'
_diffrn_measurement_method 'phi and omega scans'
_diffrn_radiation_monochromator graphite
_diffrn_radiation_type MoK\a
_diffrn_radiation_wavelength 0.71073
_diffrn_reflns_av_R_equivalents 0.0964
_diffrn_reflns_av_unetI/netI 0.1660
_diffrn_reflns_laue_measured_fraction_full 0.999
_diffrn_reflns_laue_measured_fraction_max 0.986
_diffrn_reflns_limit_h_max 12
_diffrn_reflns_limit_h_min -8
_diffrn_reflns_limit_k_max 20
_diffrn_reflns_limit_k_min -18
_diffrn_reflns_limit_l_max 20
_diffrn_reflns_limit_l_min -20
_diffrn_reflns_number 15227
_diffrn_reflns_point_group_measured_fraction_full 0.999
_diffrn_reflns_point_group_measured_fraction_max 0.986
_diffrn_reflns_theta_full 25.242
_diffrn_reflns_theta_max 27.179
_diffrn_reflns_theta_min 2.412
_exptl_absorpt_coefficient_mu 1.695
_exptl_absorpt_correction_T_max 0.7455
_exptl_absorpt_correction_T_min 0.6271
_exptl_absorpt_correction_type numerical
_exptl_absorpt_process_details
;
SADABS-2008/1 (Bruker,2008) was used for absorption correction.
wR2(int) was 0.0747 before and 0.0620 after correction.
The Ratio of minimum to maximum transmission is 0.8412.
The \l/2 correction factor is 0.0015.
;
_exptl_crystal_density_diffrn 1.303
_exptl_crystal_description block
_exptl_crystal_F_000 1056
_exptl_crystal_size_max 0.34
_exptl_crystal_size_mid 0.158
_exptl_crystal_size_min 0.136
_refine_diff_density_max 0.673
_refine_diff_density_min -0.353
_refine_diff_density_rms 0.087
_refine_ls_abs_structure_details
;
 Refined as an inversion twin.
;
_refine_ls_abs_structure_Flack 0.01(2)
_refine_ls_extinction_coef 0.022(3)
_refine_ls_extinction_expression Fc^*^=kFc[1+0.001xFc^2^\l^3^/sin(2\q)]^-1/4^
_refine_ls_extinction_method 'SHELXL-2014/7 (Sheldrick 2014'
_refine_ls_goodness_of_fit_ref 0.906
_refine_ls_hydrogen_treatment constr
_refine_ls_matrix_type full
_refine_ls_number_parameters 286
_refine_ls_number_reflns 5656
_refine_ls_number_restraints 3
_refine_ls_restrained_S_all 0.906
_refine_ls_R_factor_all 0.1860
_refine_ls_R_factor_gt 0.0672
_refine_ls_shift/su_max 0.003
_refine_ls_shift/su_mean 0.000
_refine_ls_structure_factor_coef Fsqd
_refine_ls_weighting_details 'w=1/[\s^2^(Fo^2^)+(0.1054P)^2^] where P=(Fo^2^+2Fc^2^)/3'
_refine_ls_weighting_scheme calc
_refine_ls_wR_factor_gt 0.1683
_refine_ls_wR_factor_ref 0.2260
_reflns_Friedel_coverage 0.776
_reflns_friedel_fraction_full 1.000
_reflns_friedel_fraction_max 0.986
_reflns_number_gt 2281
_reflns_number_total 5656
_reflns_threshold_expression 'I > 2\s(I)'
_cod_data_source_file c5cc08118a2.cif
_cod_data_source_block 123
_cod_database_code 7118343
_shelx_space_group_comment
;
The symmetry employed for this shelxl refinement is uniquely defined
by the following loop, which should always be used as a source of
symmetry information in preference to the above space-group names.
They are only intended as comments.
;
_olex2_refinement_description
;
1. Twinned data refinement
 Scales: 0.99(2) 0.01(2)
2. Fixed Uiso
 At 1.2 times of:
  All C(H) groups, All C(H,H) groups, All N(H) groups
 At 1.5 times of:
  All C(H,H,H) groups, All O(H) groups
3. Restrained distances
 C13-C18 = C17-C16 = C15-C14
 1.4 with sigma of 0.02
4.a Ternary CH refined with riding coordinates:
 C11(H11)
4.b Secondary CH2 refined with riding coordinates:
 C20(H20A,H20B), C21(H21A,H21B), C22(H22A,H22B), C23(H23A,H23B), C24(H24A,H24B)
4.c Aromatic/amide H refined with riding coordinates:
 N1(H1), C5(H5), C6(H6), C8(H8), C9(H9), C14(H14), C15(H15), C16(H16),
 C17(H17), C18(H18)
4.d Idealised Me refined as rotating group:
 C1(H1A,H1B,H1C), C2(H2A,H2B,H2C), C4(H4A,H4B,H4C)
4.e Idealised tetrahedral OH refined as rotating group:
 O3(H3)
;
_shelx_shelxl_version_number 2014/7
_olex2_submission_special_instructions 'No special instructions were received'

loop_
_space_group_symop_operation_xyz
'x, y, z'
'-x+1/2, -y, z+1/2'
'x+1/2, -y+1/2, -z'
'-x, y+1/2, -z+1/2'

loop_
_atom_site_label
_atom_site_type_symbol
_atom_site_fract_x
_atom_site_fract_y
_atom_site_fract_z
_atom_site_U_iso_or_equiv
_atom_site_adp_type
_atom_site_occupancy
_atom_site_site_symmetry_order
_atom_site_calc_flag
_atom_site_refinement_flags_posn
Br1 Br -0.14176(17) 0.89778(10) -0.34481(10) 0.1128(8) Uani 1 1 d .
S1 S -0.6544(3) 0.73782(16) -0.13512(16) 0.0565(7) Uani 1 1 d .
O1 O -0.6914(7) 0.7786(5) -0.0565(5) 0.071(2) Uani 1 1 d .
O2 O -0.5187(8) 0.5547(5) 0.0157(5) 0.078(2) Uani 1 1 d .
O3 O -0.2096(6) 0.5999(5) -0.0606(4) 0.0612(19) Uani 1 1 d .
H3 H -0.2099 0.6336 -0.0228 0.092 Uiso 1 1 calc GR
N1 N -0.5633(7) 0.6533(5) -0.1156(5) 0.055(2) Uani 1 1 d .
H1 H -0.5967 0.6042 -0.1177 0.066 Uiso 1 1 calc R
N2 N -0.3631(10) 0.4556(5) 0.0039(5) 0.065(2) Uani 1 1 d .
C1 C -0.9097(13) 0.7531(10) -0.1808(11) 0.120(6) Uani 1 1 d .
H1A H -0.9253 0.7817 -0.1297 0.179 Uiso 1 1 calc GR
H1B H -0.9933 0.7303 -0.2005 0.179 Uiso 1 1 calc GR
H1C H -0.8744 0.7912 -0.2208 0.179 Uiso 1 1 calc GR
C2 C -0.8604(13) 0.6275(8) -0.0985(8) 0.087(4) Uani 1 1 d .
H2A H -0.7926 0.5869 -0.0861 0.130 Uiso 1 1 calc GR
H2B H -0.9416 0.6002 -0.1162 0.130 Uiso 1 1 calc GR
H2C H -0.8790 0.6598 -0.0501 0.130 Uiso 1 1 calc GR
C3 C -0.8096(10) 0.6843(7) -0.1671(8) 0.073(3) Uani 1 1 d .
C4 C -0.7772(14) 0.6358(10) -0.2464(8) 0.106(5) Uani 1 1 d .
H4A H -0.7119 0.6660 -0.2783 0.158 Uiso 1 1 calc GR
H4B H -0.8583 0.6288 -0.2781 0.158 Uiso 1 1 calc GR
H4C H -0.7411 0.5825 -0.2321 0.158 Uiso 1 1 calc GR
C5 C -0.3706(11) 0.7133(7) -0.2406(7) 0.061(3) Uani 1 1 d .
H5 H -0.4256 0.6705 -0.2593 0.074 Uiso 1 1 calc R
C6 C -0.3100(11) 0.7641(8) -0.2960(7) 0.067(3) Uani 1 1 d .
H6 H -0.3232 0.7569 -0.3524 0.080 Uiso 1 1 calc R
C7 C -0.2281(11) 0.8268(8) -0.2665(9) 0.069(3) Uani 1 1 d .
C8 C -0.2083(11) 0.8417(7) -0.1863(8) 0.063(3) Uani 1 1 d .
H8 H -0.1555 0.8860 -0.1687 0.076 Uiso 1 1 calc R
C9 C -0.2688(10) 0.7890(7) -0.1305(7) 0.064(3) Uani 1 1 d .
H9 H -0.2540 0.7967 -0.0744 0.077 Uiso 1 1 calc R
C10 C -0.3519(9) 0.7243(6) -0.1564(6) 0.051(2) Uani 1 1 d .
C11 C -0.4184(9) 0.6697(6) -0.0941(6) 0.048(2) Uani 1 1 d .
H11 H -0.4156 0.6978 -0.0405 0.058 Uiso 1 1 calc R
C12 C -0.3461(9) 0.5821(6) -0.0849(6) 0.050(2) Uani 1 1 d .
C13 C -0.3407(10) 0.5357(5) -0.1656(6) 0.048(2) Uani 1 1 d D
C14 C -0.2284(11) 0.5308(7) -0.2102(8) 0.066(3) Uani 1 1 d D
H14 H -0.1500 0.5555 -0.1902 0.079 Uiso 1 1 calc R
C15 C -0.2239(13) 0.4905(8) -0.2853(8) 0.077(4) Uani 1 1 d D
H15 H -0.1445 0.4891 -0.3160 0.092 Uiso 1 1 calc R
C16 C -0.3361(16) 0.4533(8) -0.3131(8) 0.086(4) Uani 1 1 d D
H16 H -0.3348 0.4261 -0.3636 0.103 Uiso 1 1 calc R
C17 C -0.4514(13) 0.4551(7) -0.2680(8) 0.074(3) Uani 1 1 d D
H17 H -0.5286 0.4288 -0.2877 0.089 Uiso 1 1 calc R
C18 C -0.4552(11) 0.4950(6) -0.1943(7) 0.062(3) Uani 1 1 d D
H18 H -0.5341 0.4951 -0.1631 0.075 Uiso 1 1 calc R
C19 C -0.4153(11) 0.5305(7) -0.0164(6) 0.055(3) Uani 1 1 d .
C20 C -0.4383(13) 0.4009(8) 0.0563(8) 0.085(4) Uani 1 1 d .
H20A H -0.5179 0.4290 0.0772 0.102 Uiso 1 1 calc R
H20B H -0.3831 0.3844 0.1030 0.102 Uiso 1 1 calc R
C21 C -0.4808(17) 0.3236(9) 0.0063(9) 0.102(5) Uani 1 1 d .
H21A H -0.5289 0.2854 0.0420 0.122 Uiso 1 1 calc R
H21B H -0.5417 0.3401 -0.0377 0.122 Uiso 1 1 calc R
C22 C -0.3572(19) 0.2797(9) -0.0309(10) 0.109(5) Uani 1 1 d .
H22A H -0.3024 0.2562 0.0129 0.130 Uiso 1 1 calc R
H22B H -0.3867 0.2349 -0.0665 0.130 Uiso 1 1 calc R
C23 C -0.2752(16) 0.3398(9) -0.0794(9) 0.098(4) Uani 1 1 d .
H23A H -0.3255 0.3559 -0.1282 0.118 Uiso 1 1 calc R
H23B H -0.1927 0.3129 -0.0975 0.118 Uiso 1 1 calc R
C24 C -0.2385(13) 0.4177(7) -0.0301(8) 0.084(4) Uani 1 1 d .
H24A H -0.1776 0.4032 0.0145 0.100 Uiso 1 1 calc R
H24B H -0.1929 0.4571 -0.0657 0.100 Uiso 1 1 calc R

loop_
_atom_site_aniso_label
_atom_site_aniso_U_11
_atom_site_aniso_U_22
_atom_site_aniso_U_33
_atom_site_aniso_U_23
_atom_site_aniso_U_13
_atom_site_aniso_U_12
Br1 0.1170(13) 0.0907(11) 0.1308(14) 0.0424(9) 0.0411(10) -0.0034(9)
S1 0.0464(14) 0.0568(15) 0.0662(17) -0.0008(13) 0.0032(13) 0.0110(13)
O1 0.070(5) 0.070(5) 0.072(5) -0.018(4) 0.012(4) 0.008(4)
O2 0.066(5) 0.079(6) 0.089(6) 0.019(4) 0.027(4) 0.010(4)
O3 0.039(4) 0.069(5) 0.076(5) -0.011(4) -0.010(3) -0.005(3)
N1 0.030(4) 0.045(5) 0.089(6) -0.007(4) -0.002(4) 0.002(4)
N2 0.063(6) 0.056(5) 0.074(6) 0.016(5) -0.011(5) 0.002(5)
C1 0.062(8) 0.127(13) 0.169(15) -0.003(12) -0.036(9) 0.036(9)
C2 0.061(7) 0.091(9) 0.108(10) -0.002(8) 0.005(7) -0.017(8)
C3 0.040(6) 0.077(8) 0.103(9) -0.018(8) -0.018(6) 0.016(5)
C4 0.085(9) 0.133(13) 0.099(11) -0.048(10) -0.023(8) 0.006(9)
C5 0.055(7) 0.069(7) 0.060(7) 0.000(6) 0.002(6) 0.000(6)
C6 0.055(7) 0.079(8) 0.065(7) 0.009(7) 0.000(5) 0.008(6)
C7 0.043(6) 0.073(8) 0.092(10) 0.025(7) 0.022(6) 0.018(6)
C8 0.056(6) 0.056(7) 0.077(9) 0.001(6) -0.001(6) -0.001(5)
C9 0.047(6) 0.072(7) 0.073(8) 0.006(6) -0.009(6) -0.001(6)
C10 0.042(5) 0.051(6) 0.060(7) 0.001(5) 0.004(5) 0.009(5)
C11 0.042(5) 0.047(6) 0.055(6) -0.004(5) 0.002(4) 0.003(4)
C12 0.045(5) 0.051(6) 0.055(6) 0.003(5) -0.003(5) 0.000(5)
C13 0.048(6) 0.042(5) 0.053(6) -0.003(4) 0.010(5) -0.002(5)
C14 0.046(6) 0.059(7) 0.093(9) -0.003(7) 0.005(6) -0.005(5)
C15 0.071(8) 0.080(9) 0.080(9) -0.002(8) 0.022(7) -0.001(7)
C16 0.119(12) 0.072(8) 0.067(8) -0.022(6) 0.009(9) -0.004(9)
C17 0.090(9) 0.055(7) 0.078(9) -0.014(7) -0.008(7) -0.020(6)
C18 0.058(7) 0.054(7) 0.076(8) 0.001(6) -0.004(6) -0.008(5)
C19 0.046(6) 0.062(7) 0.056(7) 0.000(6) -0.011(5) -0.004(5)
C20 0.091(9) 0.088(9) 0.075(8) 0.028(8) 0.000(7) 0.002(8)
C21 0.115(13) 0.087(10) 0.104(11) 0.024(9) -0.033(9) -0.047(10)
C22 0.143(14) 0.076(10) 0.107(11) 0.008(9) -0.012(11) 0.003(11)
C23 0.122(12) 0.081(10) 0.091(10) -0.003(9) -0.016(9) 0.036(9)
C24 0.085(9) 0.063(9) 0.103(10) 0.019(8) -0.021(7) 0.010(7)

loop_
_atom_type_symbol
_atom_type_description
_atom_type_scat_dispersion_real
_atom_type_scat_dispersion_imag
_atom_type_scat_source
C C 0.0033 0.0016 'International Tables Vol C Tables 4.2.6.8 and 6.1.1.4'
H H 0.0000 0.0000 'International Tables Vol C Tables 4.2.6.8 and 6.1.1.4'
Br Br -0.2901 2.4595 'International Tables Vol C Tables 4.2.6.8 and 6.1.1.4'
N N 0.0061 0.0033 'International Tables Vol C Tables 4.2.6.8 and 6.1.1.4'
O O 0.0106 0.0060 'International Tables Vol C Tables 4.2.6.8 and 6.1.1.4'
S S 0.1246 0.1234 'International Tables Vol C Tables 4.2.6.8 and 6.1.1.4'

loop_
_geom_angle_atom_site_label_1
_geom_angle_atom_site_label_2
_geom_angle_atom_site_label_3
_geom_angle
O1 S1 N1 109.6(4)
O1 S1 C3 104.2(5)
N1 S1 C3 97.0(4)
C12 O3 H3 109.5
S1 N1 H1 122.7
C11 N1 S1 114.7(6)
C11 N1 H1 122.7
C19 N2 C20 119.7(10)
C19 N2 C24 126.5(9)
C20 N2 C24 113.4(9)
H1A C1 H1B 109.5
H1A C1 H1C 109.5
H1B C1 H1C 109.5
C3 C1 H1A 109.5
C3 C1 H1B 109.5
C3 C1 H1C 109.5
H2A C2 H2B 109.5
H2A C2 H2C 109.5
H2B C2 H2C 109.5
C3 C2 H2A 109.5
C3 C2 H2B 109.5
C3 C2 H2C 109.5
C1 C3 S1 104.2(9)
C1 C3 C2 109.5(11)
C1 C3 C4 112.9(12)
C2 C3 S1 110.6(8)
C2 C3 C4 111.8(11)
C4 C3 S1 107.5(8)
C3 C4 H4A 109.5
C3 C4 H4B 109.5
C3 C4 H4C 109.5
H4A C4 H4B 109.5
H4A C4 H4C 109.5
H4B C4 H4C 109.5
C6 C5 H5 119.5
C6 C5 C10 121.0(11)
C10 C5 H5 119.5
C5 C6 H6 120.9
C5 C6 C7 118.2(11)
C7 C6 H6 120.9
C6 C7 Br1 118.1(11)
C8 C7 Br1 118.2(11)
C8 C7 C6 123.7(11)
C7 C8 H8 121.2
C7 C8 C9 117.6(11)
C9 C8 H8 121.2
C8 C9 H9 119.3
C8 C9 C10 121.4(11)
C10 C9 H9 119.3
C5 C10 C9 118.1(10)
C5 C10 C11 122.1(9)
C9 C10 C11 119.9(9)
N1 C11 H11 108.3
N1 C11 C12 107.2(7)
C10 C11 N1 111.6(8)
C10 C11 H11 108.3
C10 C11 C12 112.9(8)
C12 C11 H11 108.3
O3 C12 C11 105.7(7)
O3 C12 C13 107.6(7)
O3 C12 C19 109.1(7)
C13 C12 C11 112.0(7)
C13 C12 C19 111.8(8)
C19 C12 C11 110.3(8)
C14 C13 C12 122.1(9)
C14 C13 C18 118.2(10)
C18 C13 C12 119.7(9)
C13 C14 H14 118.8
C13 C14 C15 122.3(11)
C15 C14 H14 118.8
C14 C15 H15 120.6
C16 C15 C14 118.8(11)
C16 C15 H15 120.6
C15 C16 H16 119.8
C15 C16 C17 120.4(11)
C17 C16 H16 119.8
C16 C17 H17 119.8
C16 C17 C18 120.5(12)
C18 C17 H17 119.8
C13 C18 H18 120.1
C17 C18 C13 119.7(11)
C17 C18 H18 120.1
O2 C19 N2 120.3(10)
O2 C19 C12 120.5(9)
N2 C19 C12 119.1(9)
N2 C20 H20A 109.9
N2 C20 H20B 109.9
N2 C20 C21 109.1(10)
H20A C20 H20B 108.3
C21 C20 H20A 109.9
C21 C20 H20B 109.9
C20 C21 H21A 109.4
C20 C21 H21B 109.4
H21A C21 H21B 108.0
C22 C21 C20 111.2(11)
C22 C21 H21A 109.4
C22 C21 H21B 109.4
C21 C22 H22A 109.7
C21 C22 H22B 109.7
H22A C22 H22B 108.2
C23 C22 C21 109.9(11)
C23 C22 H22A 109.7
C23 C22 H22B 109.7
C22 C23 H23A 109.0
C22 C23 H23B 109.0
C22 C23 C24 112.9(12)
H23A C23 H23B 107.8
C24 C23 H23A 109.0
C24 C23 H23B 109.0
N2 C24 C23 109.6(10)
N2 C24 H24A 109.7
N2 C24 H24B 109.7
C23 C24 H24A 109.7
C23 C24 H24B 109.7
H24A C24 H24B 108.2

loop_
_geom_bond_atom_site_label_1
_geom_bond_atom_site_label_2
_geom_bond_distance
Br1 C7 1.911(11)
S1 O1 1.480(7)
S1 N1 1.665(8)
S1 C3 1.836(11)
O2 C19 1.212(12)
O3 H3 0.8200
O3 C12 1.436(11)
N1 H1 0.8600
N1 C11 1.498(12)
N2 C19 1.355(13)
N2 C20 1.434(14)
N2 C24 1.482(15)
C1 H1A 0.9600
C1 H1B 0.9600
C1 H1C 0.9600
C1 C3 1.504(16)
C2 H2A 0.9600
C2 H2B 0.9600
C2 H2C 0.9600
C2 C3 1.526(18)
C3 C4 1.538(17)
C4 H4A 0.9600
C4 H4B 0.9600
C4 H4C 0.9600
C5 H5 0.9300
C5 C6 1.355(15)
C5 C10 1.388(14)
C6 H6 0.9300
C6 C7 1.382(16)
C7 C8 1.337(16)
C8 H8 0.9300
C8 C9 1.378(15)
C9 H9 0.9300
C9 C10 1.393(14)
C10 C11 1.494(13)
C11 H11 0.9800
C11 C12 1.591(13)
C12 C13 1.509(13)
C12 C19 1.548(14)
C13 C14 1.327(13)
C13 C18 1.389(12)
C14 H14 0.9300
C14 C15 1.381(14)
C15 H15 0.9300
C15 C16 1.340(17)
C16 H16 0.9300
C16 C17 1.355(14)
C17 H17 0.9300
C17 C18 1.359(15)
C18 H18 0.9300
C20 H20A 0.9700
C20 H20B 0.9700
C20 C21 1.547(18)
C21 H21A 0.9700
C21 H21B 0.9700
C21 C22 1.54(2)
C22 H22A 0.9700
C22 H22B 0.9700
C22 C23 1.49(2)
C23 H23A 0.9700
C23 H23B 0.9700
C23 C24 1.533(17)
C24 H24A 0.9700
C24 H24B 0.9700

loop_
_geom_torsion_atom_site_label_1
_geom_torsion_atom_site_label_2
_geom_torsion_atom_site_label_3
_geom_torsion_atom_site_label_4
_geom_torsion
Br1 C7 C8 C9 -178.7(7)
S1 N1 C11 C10 -51.4(9)
S1 N1 C11 C12 -175.5(6)
O1 S1 N1 C11 -77.8(7)
O1 S1 C3 C1 63.2(11)
O1 S1 C3 C2 -54.4(9)
O1 S1 C3 C4 -176.8(9)
O3 C12 C13 C14 -12.7(12)
O3 C12 C13 C18 165.9(9)
O3 C12 C19 O2 123.3(10)
O3 C12 C19 N2 -60.6(11)
N1 S1 C3 C1 175.4(10)
N1 S1 C3 C2 57.8(9)
N1 S1 C3 C4 -64.5(9)
N1 C11 C12 O3 -177.4(7)
N1 C11 C12 C13 65.6(10)
N1 C11 C12 C19 -59.6(9)
N2 C20 C21 C22 57.0(14)
C3 S1 N1 C11 174.5(7)
C5 C6 C7 Br1 179.6(8)
C5 C6 C7 C8 -2.0(16)
C5 C10 C11 N1 -43.2(12)
C5 C10 C11 C12 77.6(11)
C6 C5 C10 C9 0.0(15)
C6 C5 C10 C11 179.5(9)
C6 C7 C8 C9 2.9(16)
C7 C8 C9 C10 -2.4(15)
C8 C9 C10 C5 1.0(15)
C8 C9 C10 C11 -178.5(9)
C9 C10 C11 N1 136.3(9)
C9 C10 C11 C12 -102.9(10)
C10 C5 C6 C7 0.5(15)
C10 C11 C12 O3 59.3(10)
C10 C11 C12 C13 -57.7(10)
C10 C11 C12 C19 177.1(8)
C11 C12 C13 C14 103.1(11)
C11 C12 C13 C18 -78.3(11)
C11 C12 C19 O2 7.5(13)
C11 C12 C19 N2 -176.3(8)
C12 C13 C14 C15 -178.1(10)
C12 C13 C18 C17 178.3(9)
C13 C12 C19 O2 -117.8(10)
C13 C12 C19 N2 58.3(11)
C13 C14 C15 C16 -1.6(19)
C14 C13 C18 C17 -3.1(16)
C14 C15 C16 C17 0(2)
C15 C16 C17 C18 0(2)
C16 C17 C18 C13 1.3(18)
C18 C13 C14 C15 3.3(17)
C19 N2 C20 C21 113.4(12)
C19 N2 C24 C23 -114.6(12)
C19 C12 C13 C14 -132.5(10)
C19 C12 C13 C18 46.1(12)
C20 N2 C19 O2 7.1(15)
C20 N2 C19 C12 -169.1(9)
C20 N2 C24 C23 58.3(12)
C20 C21 C22 C23 -53.6(16)
C21 C22 C23 C24 52.6(16)
C22 C23 C24 N2 -53.9(14)
C24 N2 C19 O2 179.7(10)
C24 N2 C19 C12 3.5(14)
C24 N2 C20 C21 -60.0(13)

loop_
_twin_individual_id
_twin_individual_mass_fraction_refined
1 0.99(2)
2 0.01(2)
